data_4030609
loop_
_publ_author_name
'Aftati, A.'
'Champarnaud-Mesjard, J.-C.'
'Frit, B.'

_publ_section_title
;
 Crystal structure of a new oxyfluoride, Cd4F6O : relations to the
 fluorite and the beta-Bi2O3 types
;
_journal_name_full 'European Journal of Solid State and Inorganic Chemistry'
_journal_page_first 1063
_journal_page_last 1073
_journal_volume 30
_journal_year 1993
_chemical_formula_sum 'Cd4 F6 O'
_chemical_formula_weight 579.64
_space_group_IT_number 137
_symmetry_cell_setting tetragonal
_symmetry_Int_Tables_number 137
_symmetry_space_group_name_Hall '-P 4ac 2a'
_symmetry_space_group_name_H-M 'P 42/n m c :2'
_cell_angle_alpha 90
_cell_angle_beta 90
_cell_angle_gamma 90
_cell_formula_units_Z 2
_cell_length_a 7.499(1)
_cell_length_b 7.499(1)
_cell_length_c 5.4057(6)
_cell_volume 303.99(7)
_diffrn_ambient_temperature 293
_diffrn_radiation_probe x-ray
_diffrn_radiation_type CuK\a
_diffrn_radiation_wavelength 1.5418
_exptl_crystal_density_diffrn 6.333
_exptl_crystal_density_meas 6.29
_exptl_crystal_F_000 508
_pd_proc_ls_prof_R_factor 0.095
_pd_proc_ls_prof_wR_expected 0.045
_pd_proc_ls_prof_wR_factor 0.126
_refine_ls_number_parameters 20
_refine_ls_number_reflns 272
_refine_ls_R_I_factor 0.045
_cod_data_source_file EJSSIC-1993-30-1063-1073.cif
_cod_data_source_block Cd4F6O
_cod_depositor_comments
;
Rietveld refinement, software ARIT4
;
_cod_original_cell_volume 303.99(9)
_cod_original_sg_symbol_H-M 'P 42/n m c'
_cod_database_code 4030609

loop_
_symmetry_equiv_pos_site_id
_symmetry_equiv_pos_as_xyz
1 x,y,z
2 1/2-y,x,1/2+z
3 1/2-x,1/2-y,z
4 y,1/2-x,1/2+z
5 1/2+x,-y,-z
6 1/2+y,1/2+x,1/2-z
7 -x,1/2+y,-z
8 -y,-x,1/2-z
9 -x,-y,-z
10 1/2+y,-x,1/2-z
11 1/2+x,1/2+y,-z
12 -y,1/2+x,1/2-z
13 1/2-x,y,z
14 1/2-y,1/2-x,1/2+z
15 x,1/2-y,z
16 y,x,1/2+z

loop_
_atom_site_label
_atom_site_type_symbol
_atom_site_thermal_displace_type
_atom_site_fract_x
_atom_site_fract_y
_atom_site_fract_z
_atom_site_occupancy
_atom_site_U_iso_or_equiv
Cd Cd Uiso 0.25000 0.00160(10) 0.05200(10) 1.000 0.0082(3)
F1 F Uiso 0.0412(6) 0.5412(6) 0.75000 1.000 0.019(3)
F2 F Uiso 0.25000 0.25000 0.3309(2) 1.000 0.017(3)
O O Uiso 0.75000 0.25000 0.75000 1.000 0.029(4)

loop_
_atom_type_symbol
_atom_type_description
_atom_type_scat_dispersion_real
_atom_type_scat_dispersion_imag
_atom_type_scat_source
Cd Cd 0.1185 4.6533 ' International Tables Vol C Tables 4.2.6.8 and 6.1.1.4'
F F 0.0727 0.0534 ' International Tables Vol C Tables 4.2.6.8 and 6.1.1.4'
O O 0.0492 0.0322 ' International Tables Vol C Tables 4.2.6.8 and 6.1.1.4'

loop_
_geom_angle_atom_site_label_1
_geom_angle_atom_site_label_2
_geom_angle_atom_site_label_3
_geom_angle
_geom_angle_site_symmetry_1
_geom_angle_site_symmetry_3
_geom_angle_publ_flag
F2 Cd O 111.45(3) . 2_544 yes
F1 Cd F2 68.34(9) 2_554 . yes
F2 Cd F2 71.67(4) . 2_554 yes
F1 Cd F2 123.97(11) 3_554 . yes
F1 Cd F2 123.97(11) 10_455 . yes
F1 Cd F2 68.34(9) 11_546 . yes
F1 Cd O 83.68(10) 2_554 2_544 yes
F2 Cd O 176.88(4) 2_554 2_544 yes
F1 Cd O 103.32(11) 3_554 2_544 yes
F1 Cd O 103.32(11) 10_455 2_544 yes
F1 Cd O 83.68(10) 11_546 2_544 yes
F1 Cd F2 97.70(9) 2_554 2_554 yes
F1 Cd F1 160.06(10) 2_554 3_554 yes
F1 Cd F1 73.64(10) 2_554 10_455 yes
F1 Cd F1 126.08(8) 2_554 11_546 yes
F1 Cd F2 74.48(11) 3_554 2_554 yes
F1 Cd F2 74.48(11) 10_455 2_554 yes
F1 Cd F2 97.70(9) 11_546 2_554 yes
F1 Cd F1 86.52(12) 3_554 10_455 yes
F1 Cd F1 73.64(10) 3_554 11_546 yes
F1 Cd F1 160.06(10) 10_455 11_546 yes
Cd F1 Cd 105.67(17) 3_556 4_555 yes
Cd F1 Cd 106.36(5) 3_556 7_556 yes
Cd F1 Cd 134.7(2) 3_556 8_565 yes
Cd F1 Cd 88.56(15) 4_555 7_556 yes
Cd F1 Cd 106.36(5) 4_555 8_565 yes
Cd F1 Cd 105.67(17) 7_556 8_565 yes
Cd F2 Cd 109.86(1) . 2_555 yes
Cd F2 Cd 102.03(5) . 3_555 yes
Cd F2 Cd 109.86(1) . 4_555 yes
Cd F2 Cd 109.86(1) 2_555 3_555 yes
Cd F2 Cd 114.63(5) 2_555 4_555 yes
Cd F2 Cd 109.86(1) 3_555 4_555 yes
Cd O Cd 120.87(2) 2_555 4_655 yes
Cd O Cd 104.09(1) 2_555 5_556 yes
Cd O Cd 104.09(1) 2_555 7_656 yes
Cd O Cd 104.09(1) 4_655 5_556 yes
Cd O Cd 104.09(1) 4_655 7_656 yes
Cd O Cd 120.87(2) 5_556 7_656 yes

loop_
_geom_bond_atom_site_label_1
_geom_bond_atom_site_label_2
_geom_bond_distance
_geom_bond_site_symmetry_2
_geom_bond_publ_flag
Cd F2 2.3964(10) . yes
Cd O 2.1692(8) 2_544 yes
Cd F1 2.450(4) 2_554 yes
Cd F2 2.2132(10) 2_554 yes
Cd F1 2.285(3) 3_554 yes
Cd F1 2.285(3) 10_455 yes
Cd F1 2.450(4) 11_546 yes
